data_2021999
loop_
_publ_author_name
'\.Zes\/lawska, Ewa'
'Korona-G\/lowniak, Izabela'
'Nitek, Wojciech'
'Tejchman, Waldemar'

_publ_section_title
;
 Effect of the position of a methoxy substituent on the antimicrobial
 activity and crystal structures of
 4-methyl-1,6-diphenylpyrimidine-2(1<i>H</i>)-selenone derivatives
;
_journal_coeditor_code QS3091
_journal_issue 4
_journal_name_full 'Acta Crystallographica Section C'
_journal_page_first 359
_journal_page_last 366
_journal_paper_doi 10.1107/S2053229620004040
_journal_volume 76
_journal_year 2020
_chemical_formula_iupac 'C18 H16 N2 O Se'
_chemical_formula_moiety 'C18 H16 N2 O Se'
_chemical_formula_sum 'C18 H16 N2 O Se'
_chemical_formula_weight 355.29
_chemical_name_systematic
;
4-Methyl-1-(3-methoxyphenyl)-6-phenylpyrimidine-2(1<i>H</i>)-selenone
;
_space_group_IT_number 14
_space_group_name_Hall '-P 2ybc'
_space_group_name_H-M_alt 'P 1 21/c 1'
_symmetry_cell_setting monoclinic
_symmetry_space_group_name_Hall '-P 2ybc'
_symmetry_space_group_name_H-M 'P 1 21/c 1'
_atom_sites_solution_hydrogens geom
_audit_creation_method 'WinGX routine CIF_UPDATE'
_cell_angle_alpha 90
_cell_angle_beta 106.887(4)
_cell_angle_gamma 90
_cell_formula_units_Z 4
_cell_length_a 9.4670(6)
_cell_length_b 10.3070(7)
_cell_length_c 16.6150(9)
_cell_measurement_reflns_used 6409
_cell_measurement_temperature 293(2)
_cell_measurement_theta_max 27.485
_cell_measurement_theta_min 0.998
_cell_volume 1551.32(17)
_computing_cell_refinement
;
SCALEPACK (Otwinowski & Minor, 1997)
;
_computing_data_collection
;
COLLECT (Bruker, 2004)
;
_computing_data_reduction
;
DENZO and SCALEPACK (Otwinowski & Minor, 1997)
;
_computing_molecular_graphics
;
ORTEP-3 (Farrugia, 2012) and Mercury (Macrae <i>et al.</i>,
2020)
;
_computing_publication_material
;
publCIF (Westrip, 2010)
;
_computing_structure_refinement
;
SHELXL2018 (Sheldrick, 2015)
;
_computing_structure_solution
;
SIR2014 (Burla <i>et al.</i>,  2015) and SHELXS97 (Sheldrick,
2008)
;
_diffrn_ambient_temperature 293(2)
_diffrn_detector_area_resol_mean 9
_diffrn_measured_fraction_theta_full 0.998
_diffrn_measured_fraction_theta_max 0.996
_diffrn_measurement_device '95mm CCD camera on \k-goniostat'
_diffrn_measurement_device_type 'Bruker KappaCCD'
_diffrn_measurement_method CCD
_diffrn_radiation_monochromator 'horizonally mounted graphite crystal'
_diffrn_radiation_type MoK\a
_diffrn_radiation_wavelength 0.71073
_diffrn_reflns_av_R_equivalents 0.0646
_diffrn_reflns_av_unetI/netI 0.0517
_diffrn_reflns_limit_h_max 12
_diffrn_reflns_limit_h_min -12
_diffrn_reflns_limit_k_max 13
_diffrn_reflns_limit_k_min -13
_diffrn_reflns_limit_l_max 21
_diffrn_reflns_limit_l_min -21
_diffrn_reflns_number 11675
_diffrn_reflns_theta_full 25.242
_diffrn_reflns_theta_max 27.509
_diffrn_reflns_theta_min 2.988
_exptl_absorpt_coefficient_mu 2.423
_exptl_absorpt_correction_T_max 1.0000
_exptl_absorpt_correction_T_min 0.7430
_exptl_absorpt_correction_type multi-scan
_exptl_absorpt_process_details
;
(DENZO-SMN; Otwinowski & Minor, 1997)
;
_exptl_crystal_colour orange
_exptl_crystal_density_diffrn 1.521
_exptl_crystal_density_method 'not measured'
_exptl_crystal_description block
_exptl_crystal_F_000 720
_exptl_crystal_size_max 0.28
_exptl_crystal_size_mid 0.09
_exptl_crystal_size_min 0.04
_refine_diff_density_max 0.872
_refine_diff_density_min -0.665
_refine_ls_extinction_coef 0.0024(5)
_refine_ls_extinction_expression Fc^*^=kFc[1+0.001xFc^2^\l^3^/sin(2\q)]^-1/4^
_refine_ls_extinction_method
;
SHELXL2018 (Sheldrick, 2015)
;
_refine_ls_goodness_of_fit_gt 15.23
_refine_ls_goodness_of_fit_ref 1.105
_refine_ls_hydrogen_treatment constr
_refine_ls_matrix_type full
_refine_ls_number_parameters 202
_refine_ls_number_reflns 3562
_refine_ls_number_restraints 0
_refine_ls_restrained_S_all 1.105
_refine_ls_R_factor_all 0.0738
_refine_ls_R_factor_gt 0.0498
_refine_ls_shift/su_max 0
_refine_ls_shift/su_mean 0
_refine_ls_structure_factor_coef Fsqd
_refine_ls_weighting_details 'w=1/[\s^2^(Fo^2^)+(0.0216P)^2^+3.2907P] where P=(Fo^2^+2Fc^2^)/3'
_refine_ls_weighting_scheme calc
_refine_ls_wR_factor_gt 0.0927
_refine_ls_wR_factor_ref 0.0998
_reflns_number_gt 2778
_reflns_number_total 3562
_reflns_threshold_expression 'I > 2\s(I)'
_cod_data_source_file qs3091sup1.cif
_cod_data_source_block 2
_cod_original_sg_symbol_H-M 'P 21/c'
_cod_database_code 2021999

loop_
_symmetry_equiv_pos_as_xyz
'x, y, z'
'-x, y+1/2, -z+1/2'
'-x, -y, -z'
'x, -y-1/2, z-1/2'

loop_
_atom_site_type_symbol
_atom_site_label
_atom_site_fract_x
_atom_site_fract_y
_atom_site_fract_z
_atom_site_U_iso_or_equiv
_atom_site_adp_type
_atom_site_calc_flag
_atom_site_occupancy
_atom_site_disorder_assembly
_atom_site_disorder_group
C C2 0.1813(4) 0.5822(3) 0.5281(2) 0.0223(7) Uani d 1 . .
N N3 0.1369(3) 0.6656(3) 0.46276(18) 0.0244(6) Uani d 1 . .
C C4 0.1464(4) 0.6313(4) 0.3872(2) 0.0260(7) Uani d 1 . .
C C5 0.2033(4) 0.5115(3) 0.3723(2) 0.0237(7) Uani d 1 . .
H H5 0.205001 0.488716 0.318403 0.028 Uiso calc 1 . .
C C6 0.2561(4) 0.4289(3) 0.4381(2) 0.0212(7) Uani d 1 . .
N N1 0.2475(3) 0.4652(3) 0.51637(17) 0.0210(6) Uani d 1 . .
C C19 0.0951(5) 0.7282(4) 0.3183(2) 0.0388(10) Uani d 1 . .
H H19A -0.009262 0.741422 0.306893 0.058 Uiso calc 1 . .
H H19B 0.115694 0.696748 0.268472 0.058 Uiso calc 1 . .
H H19C 0.145761 0.808907 0.335035 0.058 Uiso calc 1 . .
C C13 0.3230(4) 0.3019(3) 0.4265(2) 0.0227(7) Uani d 1 . .
C C14 0.2362(5) 0.2122(4) 0.3720(2) 0.0316(8) Uani d 1 . .
H H14 0.136785 0.229841 0.346736 0.038 Uiso calc 1 . .
C C15 0.2959(5) 0.0967(4) 0.3550(3) 0.0397(10) Uani d 1 . .
H H15 0.236877 0.036854 0.318355 0.048 Uiso calc 1 . .
C C16 0.4446(5) 0.0702(4) 0.3928(3) 0.0378(10) Uani d 1 . .
H H16 0.485068 -0.007745 0.38196 0.045 Uiso calc 1 . .
C C17 0.5319(5) 0.1601(4) 0.4466(2) 0.0342(9) Uani d 1 . .
H H17 0.631556 0.142863 0.471193 0.041 Uiso calc 1 . .
C C18 0.4722(4) 0.2754(4) 0.4641(2) 0.0278(8) Uani d 1 . .
H H18 0.531297 0.335073 0.500786 0.033 Uiso calc 1 . .
C C7 0.3074(4) 0.3784(3) 0.5877(2) 0.0241(7) Uani d 1 . .
C C8 0.2319(4) 0.2664(3) 0.5924(2) 0.0251(7) Uani d 1 . .
H H8 0.141241 0.248609 0.553637 0.03 Uiso calc 1 . .
C C9 0.2965(4) 0.1796(3) 0.6580(2) 0.0275(8) Uani d 1 . .
C C10 0.4311(4) 0.2092(3) 0.7155(2) 0.0303(8) Uani d 1 . .
H H10 0.473019 0.151385 0.758826 0.036 Uiso calc 1 . .
C C11 0.5036(4) 0.3229(4) 0.7093(2) 0.0293(8) Uani d 1 . .
H H11 0.593516 0.341646 0.748582 0.035 Uiso calc 1 . .
C C12 0.4421(4) 0.4100(3) 0.6443(2) 0.0251(8) Uani d 1 . .
H H12 0.49016 0.486834 0.639024 0.03 Uiso calc 1 . .
O O1 0.2341(3) 0.0635(3) 0.66904(17) 0.0352(6) Uani d 1 . .
C C20 0.1217(5) 0.0147(4) 0.5977(3) 0.0385(10) Uani d 1 . .
H H20A 0.034797 0.067495 0.588149 0.058 Uiso calc 1 . .
H H20B 0.098418 -0.073087 0.608365 0.058 Uiso calc 1 . .
H H20C 0.156591 0.017174 0.548991 0.058 Uiso calc 1 . .
Se Se1 0.15424(5) 0.62264(4) 0.62984(2) 0.02975(13) Uani d 1 . .

loop_
_atom_site_aniso_label
_atom_site_aniso_U_11
_atom_site_aniso_U_22
_atom_site_aniso_U_33
_atom_site_aniso_U_12
_atom_site_aniso_U_13
_atom_site_aniso_U_23
C2 0.0255(17) 0.0178(15) 0.0271(18) 0.0009(14) 0.0130(14) -0.0004(13)
N3 0.0275(15) 0.0212(14) 0.0261(15) 0.0032(12) 0.0104(13) 0.0036(11)
C4 0.0282(18) 0.0247(17) 0.0267(17) 0.0033(16) 0.0103(14) 0.0037(15)
C5 0.0283(19) 0.0232(17) 0.0217(17) 0.0014(15) 0.0104(15) 0.0006(13)
C6 0.0229(17) 0.0206(16) 0.0226(17) -0.0015(14) 0.0104(14) -0.0003(13)
N1 0.0250(15) 0.0172(13) 0.0228(14) 0.0019(12) 0.0100(12) 0.0017(11)
C19 0.049(3) 0.038(2) 0.031(2) 0.015(2) 0.0146(19) 0.0116(17)
C13 0.0305(18) 0.0193(16) 0.0223(17) 0.0013(15) 0.0141(15) 0.0024(13)
C14 0.037(2) 0.029(2) 0.030(2) 0.0012(17) 0.0115(17) -0.0021(15)
C15 0.059(3) 0.024(2) 0.038(2) -0.0064(18) 0.018(2) -0.0088(16)
C16 0.061(3) 0.0201(18) 0.040(2) 0.0108(19) 0.027(2) 0.0032(17)
C17 0.042(2) 0.032(2) 0.031(2) 0.0106(17) 0.0145(18) 0.0001(16)
C18 0.033(2) 0.0270(18) 0.0256(18) 0.0038(16) 0.0121(16) 0.0002(15)
C7 0.0339(19) 0.0197(15) 0.0226(16) 0.0091(16) 0.0143(14) 0.0018(14)
C8 0.0280(19) 0.0244(18) 0.0255(18) 0.0017(15) 0.0118(15) -0.0034(14)
C9 0.040(2) 0.0215(17) 0.0269(19) 0.0028(16) 0.0189(17) 0.0001(14)
C10 0.043(2) 0.0215(18) 0.032(2) 0.0043(16) 0.0185(18) 0.0010(15)
C11 0.034(2) 0.0286(19) 0.0239(18) 0.0047(16) 0.0071(16) -0.0010(14)
C12 0.0326(19) 0.0203(17) 0.0251(18) -0.0003(14) 0.0125(15) -0.0023(13)
O1 0.0471(17) 0.0246(13) 0.0347(15) -0.0018(13) 0.0130(13) 0.0054(11)
C20 0.050(3) 0.0221(19) 0.043(2) -0.0059(18) 0.014(2) -0.0023(17)
Se1 0.0422(2) 0.02427(19) 0.02738(19) 0.00485(18) 0.01730(15) -0.00053(16)

loop_
_atom_type_symbol
_atom_type_description
_atom_type_scat_dispersion_real
_atom_type_scat_dispersion_imag
_atom_type_scat_source
C C 0.0033 0.0016 'International Tables Vol C Tables 4.2.6.8 and 6.1.1.4'
H H 0 0 'International Tables Vol C Tables 4.2.6.8 and 6.1.1.4'
N N 0.0061 0.0033 'International Tables Vol C Tables 4.2.6.8 and 6.1.1.4'
O O 0.0106 0.006 'International Tables Vol C Tables 4.2.6.8 and 6.1.1.4'
Se Se -0.0929 2.2259 'International Tables Vol C Tables 4.2.6.8 and 6.1.1.4'

loop_
_exptl_crystal_face_index_h
_exptl_crystal_face_index_k
_exptl_crystal_face_index_l
_exptl_crystal_face_perp_dist
0 0 -1 0.025
0 0 1 0.015
-1 0 0 0.135
1 0 0 0.12
0 -1 0 0.095
0 1 0 0.025

loop_
_geom_angle_atom_site_label_1
_geom_angle_atom_site_label_2
_geom_angle_atom_site_label_3
_geom_angle_site_symmetry_1
_geom_angle_site_symmetry_3
_geom_angle
_geom_angle_publ_flag
N3 C2 N1 . . 118.9(3) ?
N3 C2 Se1 . . 120.2(2) ?
N1 C2 Se1 . . 120.9(2) ?
C4 N3 C2 . . 119.9(3) ?
N3 C4 C5 . . 122.5(3) ?
N3 C4 C19 . . 116.8(3) ?
C5 C4 C19 . . 120.8(3) ?
C6 C5 C4 . . 118.7(3) ?
C6 C5 H5 . . 120.6 ?
C4 C5 H5 . . 120.6 ?
C5 C6 N1 . . 118.7(3) ?
C5 C6 C13 . . 121.1(3) ?
N1 C6 C13 . . 120.3(3) ?
C6 N1 C2 . . 121.2(3) ?
C6 N1 C7 . . 118.9(3) ?
C2 N1 C7 . . 119.9(3) ?
C4 C19 H19A . . 109.5 ?
C4 C19 H19B . . 109.5 ?
H19A C19 H19B . . 109.5 ?
C4 C19 H19C . . 109.5 ?
H19A C19 H19C . . 109.5 ?
H19B C19 H19C . . 109.5 ?
C14 C13 C18 . . 119.6(3) ?
C14 C13 C6 . . 118.5(3) ?
C18 C13 C6 . . 121.8(3) ?
C15 C14 C13 . . 120.5(4) ?
C15 C14 H14 . . 119.7 ?
C13 C14 H14 . . 119.7 ?
C14 C15 C16 . . 119.8(4) ?
C14 C15 H15 . . 120.1 ?
C16 C15 H15 . . 120.1 ?
C17 C16 C15 . . 119.8(4) ?
C17 C16 H16 . . 120.1 ?
C15 C16 H16 . . 120.1 ?
C16 C17 C18 . . 120.5(4) ?
C16 C17 H17 . . 119.7 ?
C18 C17 H17 . . 119.7 ?
C17 C18 C13 . . 119.7(4) ?
C17 C18 H18 . . 120.1 ?
C13 C18 H18 . . 120.1 ?
C8 C7 C12 . . 123.5(3) ?
C8 C7 N1 . . 118.4(3) ?
C12 C7 N1 . . 118.0(3) ?
C7 C8 C9 . . 117.6(3) ?
C7 C8 H8 . . 121.2 ?
C9 C8 H8 . . 121.2 ?
O1 C9 C10 . . 116.5(3) ?
O1 C9 C8 . . 123.5(3) ?
C10 C9 C8 . . 120.0(3) ?
C11 C10 C9 . . 121.0(3) ?
C11 C10 H10 . . 119.5 ?
C9 C10 H10 . . 119.5 ?
C10 C11 C12 . . 120.0(4) ?
C10 C11 H11 . . 120 ?
C12 C11 H11 . . 120 ?
C7 C12 C11 . . 117.9(3) ?
C7 C12 H12 . . 121 ?
C11 C12 H12 . . 121 ?
C9 O1 C20 . . 116.1(3) ?
O1 C20 H20A . . 109.5 ?
O1 C20 H20B . . 109.5 ?
H20A C20 H20B . . 109.5 ?
O1 C20 H20C . . 109.5 ?
H20A C20 H20C . . 109.5 ?
H20B C20 H20C . . 109.5 ?

loop_
_geom_bond_atom_site_label_1
_geom_bond_atom_site_label_2
_geom_bond_site_symmetry_2
_geom_bond_distance
_geom_bond_publ_flag
C2 N3 . 1.353(4) ?
C2 N1 . 1.399(4) ?
C2 Se1 . 1.829(3) ?
N3 C4 . 1.332(4) ?
C4 C5 . 1.398(5) ?
C4 C19 . 1.491(5) ?
C5 C6 . 1.361(5) ?
C5 H5 . 0.93 ?
C6 N1 . 1.379(4) ?
C6 C13 . 1.492(5) ?
N1 C7 . 1.462(4) ?
C19 H19A . 0.96 ?
C19 H19B . 0.96 ?
C19 H19C . 0.96 ?
C13 C14 . 1.384(5) ?
C13 C18 . 1.395(5) ?
C14 C15 . 1.382(5) ?
C14 H14 . 0.93 ?
C15 C16 . 1.392(6) ?
C15 H15 . 0.93 ?
C16 C17 . 1.382(6) ?
C16 H16 . 0.93 ?
C17 C18 . 1.382(5) ?
C17 H17 . 0.93 ?
C18 H18 . 0.93 ?
C7 C8 . 1.372(5) ?
C7 C12 . 1.385(5) ?
C8 C9 . 1.405(5) ?
C8 H8 . 0.93 ?
C9 O1 . 1.371(4) ?
C9 C10 . 1.386(5) ?
C10 C11 . 1.377(5) ?
C10 H10 . 0.93 ?
C11 C12 . 1.396(5) ?
C11 H11 . 0.93 ?
C12 H12 . 0.93 ?
O1 C20 . 1.434(5) ?
C20 H20A . 0.96 ?
C20 H20B . 0.96 ?
C20 H20C . 0.96 ?

loop_
_geom_hbond_atom_site_label_D
_geom_hbond_atom_site_label_H
_geom_hbond_atom_site_label_A
_geom_hbond_site_symmetry_A
_geom_hbond_distance_DH
_geom_hbond_distance_HA
_geom_hbond_distance_DA
_geom_hbond_angle_DHA
_geom_hbond_publ_flag
C5 H5 O1 4_565 0.93 2.63 3.557(4) 174.5 yes
C8 H8 N3 3_566 0.93 2.72 3.415(5) 132.7 yes
C19 H19B Se1 4_575 0.96 3.06 3.674(4) 122.7 yes

loop_
_geom_torsion_atom_site_label_1
_geom_torsion_atom_site_label_2
_geom_torsion_atom_site_label_3
_geom_torsion_atom_site_label_4
_geom_torsion_site_symmetry_1
_geom_torsion_site_symmetry_2
_geom_torsion_site_symmetry_3
_geom_torsion_site_symmetry_4
_geom_torsion
_geom_torsion_publ_flag
N1 C2 N3 C4 . . . . 5.1(5) ?
Se1 C2 N3 C4 . . . . -174.8(3) ?
C2 N3 C4 C5 . . . . -1.0(5) ?
C2 N3 C4 C19 . . . . 179.9(3) ?
N3 C4 C5 C6 . . . . -2.6(5) ?
C19 C4 C5 C6 . . . . 176.5(4) ?
C4 C5 C6 N1 . . . . 1.8(5) ?
C4 C5 C6 C13 . . . . -177.8(3) ?
C5 C6 N1 C2 . . . . 2.3(5) ?
C13 C6 N1 C2 . . . . -178.1(3) ?
C5 C6 N1 C7 . . . . -178.4(3) ?
C13 C6 N1 C7 . . . . 1.1(5) ?
N3 C2 N1 C6 . . . . -5.8(5) ?
Se1 C2 N1 C6 . . . . 174.1(2) ?
N3 C2 N1 C7 . . . . 174.9(3) ?
Se1 C2 N1 C7 . . . . -5.2(4) ?
C5 C6 C13 C14 . . . . -61.2(4) ?
N1 C6 C13 C14 . . . . 119.2(4) ?
C5 C6 C13 C18 . . . . 114.2(4) ?
N1 C6 C13 C18 . . . . -65.4(4) ?
C18 C13 C14 C15 . . . . 0.2(5) ?
C6 C13 C14 C15 . . . . 175.7(3) ?
C13 C14 C15 C16 . . . . 0.0(6) ?
C14 C15 C16 C17 . . . . -0.6(6) ?
C15 C16 C17 C18 . . . . 0.9(6) ?
C16 C17 C18 C13 . . . . -0.7(5) ?
C14 C13 C18 C17 . . . . 0.1(5) ?
C6 C13 C18 C17 . . . . -175.2(3) ?
C6 N1 C7 C8 . . . . -72.6(4) ?
C2 N1 C7 C8 . . . . 106.7(4) ?
C6 N1 C7 C12 . . . . 103.6(4) ?
C2 N1 C7 C12 . . . . -77.2(4) ?
C12 C7 C8 C9 . . . . -0.5(5) ?
N1 C7 C8 C9 . . . . 175.4(3) ?
C7 C8 C9 O1 . . . . -178.9(3) ?
C7 C8 C9 C10 . . . . 0.7(5) ?
O1 C9 C10 C11 . . . . 179.3(3) ?
C8 C9 C10 C11 . . . . -0.2(5) ?
C9 C10 C11 C12 . . . . -0.4(5) ?
C8 C7 C12 C11 . . . . -0.1(5) ?
N1 C7 C12 C11 . . . . -176.0(3) ?
C10 C11 C12 C7 . . . . 0.5(5) ?
C10 C9 O1 C20 . . . . -161.7(3) ?
C8 C9 O1 C20 . . . . 17.8(5) ?

_cod_database_fobs_code 2021999
